data_2104502
loop_
_publ_author_name
'Marsh, Richard E.'

_publ_section_title
;
 Space groups <i>P</i>1 and <i>Cc</i>: how are they doing?
;
_journal_coeditor_code BK5088
_journal_issue 6
_journal_name_full 'Acta Crystallographica Section B'
_journal_page_first 782
_journal_page_last 783
_journal_paper_doi 10.1107/S0108768109046448
_journal_volume 65
_journal_year 2009
_chemical_formula_moiety 'C38 H24 Cd N4 O4, 2(H2 O)'
_chemical_formula_sum 'C38 H28 Cd N4 O6'
_chemical_formula_weight 749.04
_chemical_name_systematic
;
catena((mu(2)-1,1'-Biphenyl-4,4'-dicarboxylato)-bis(1,10-phenanthroline) 
cadmium dihydrate)
;
_space_group_IT_number 15
_symmetry_cell_setting monoclinic
_symmetry_space_group_name_Hall '-C 2yc'
_symmetry_space_group_name_H-M 'C 1 2/c 1'
_cell_angle_alpha 90.00
_cell_angle_beta 95.671(11)
_cell_angle_gamma 90.00
_cell_formula_units_Z 4
_cell_length_a 12.3652(18)
_cell_length_b 17.649(4)
_cell_length_c 14.830(2)
_cell_measurement_temperature 293(2)
_cell_volume 3220.6(10)
_diffrn_radiation_type MoK\a
_diffrn_radiation_wavelength 0.71073
_exptl_crystal_colour colorless
_exptl_crystal_density_diffrn 1.545
_exptl_crystal_description block
_exptl_crystal_F_000 1520
_cod_data_source_file bk5088.cif
_cod_data_source_block FIPGOB
_cod_original_cell_volume 3220.4(10)
_cod_original_sg_symbol_H-M C2/c
_cod_database_code 2104502

loop_
_symmetry_equiv_pos_as_xyz
'x, y, z'
'-x, y, 1/2-z'
'-x, -y, -z'
'x, -y, z+1/2'
'x+1/2, y+1/2, z'
'1/2-x, 1/2+y, 1/2-z'
'1/2-x, 1/2-y, -z'
'x+1/2, -y+1/2, z+1/2'

loop_
_atom_site_label
_atom_site_type_symbol
_atom_site_fract_x
_atom_site_fract_y
_atom_site_fract_z
_atom_site_occupancy
Cd1 Cd 0.5 0.22206 0.25 1
N1 N 0.3502 0.3086 0.2524 1
N2 N 0.4711 0.2587 0.4048 1
C1 C 0.2916 0.3344 0.1794 1
H1 H 0.3140 0.3200 0.1204 1
C2 C 0.2001 0.3810 0.1811 1
H2 H 0.1606 0.3989 0.1246 1
C3 C 0.1674 0.4004 0.2604 1
H3 H 0.1044 0.4336 0.2630 1
C4 C 0.2233 0.3733 0.3401 1
H4 H 0.1261 0.4209 0.4332 1
C5 C 0.1916 0.3908 0.4278 1
C6 C 0.2502 0.3665 0.5026 1
H5 H 0.2267 0.3796 0.5618 1
C7 C 0.3473 0.3217 0.4994 1
C8 C 0.4144 0.2969 0.5763 1
H6 H 0.3957 0.3097 0.6370 1
C9 C 0.5042 0.2552 0.5660 1
H7 H 0.5510 0.2384 0.6192 1
C10 C 0.5298 0.2361 0.4796 1
H8 H 0.5940 0.2047 0.4738 1
C11 C 0.3817 0.3013 0.4142 1
C12 C 0.3174 0.3284 0.3334 1
C13 C 0.3048 0.1184 0.2079 1
C14 C 0.2147 0.0838 0.1464 1
C15 C 0.2179 0.0807 0.0561 1
H9 H 0.2814 0.1016 0.0302 1
C16 C 0.1354 0.0490 -0.0018 1
H10 H 0.1414 0.0488 -0.0672 1
C17 C 0.1280 0.0515 0.1784 1
H11 H 0.1240 0.0507 0.2429 1
C18 C 0.0437 0.0186 0.1230 1
H12 H -0.0166 -0.0036 0.1500 1
C19 C 0.0453 0.0179 0.0310 1
O1 O 0.3886 0.1393 0.1716 1
O2 O 0.2928 0.1297 0.2857 1
O3 O 0.5256 0.0214 0.0982 1

loop_
_geom_angle_atom_site_label_1
_geom_angle_atom_site_label_2
_geom_angle_atom_site_label_3
_geom_angle
_geom_angle_site_symmetry_1
_geom_angle_site_symmetry_2
_geom_angle_site_symmetry_3
_geom_angle_publ_flag
O1 Cd1 N1 89.25 . . . yes
O1 Cd1 N2 121.19 . . . yes
O1 Cd1 O1 99.08 . . 2_655 yes
O1 Cd1 N1 146.91 . . 2_655 yes
O1 Cd1 N2 79.94 . . 2_655 yes
N1 Cd1 N2 68.51 . . . yes
O1 Cd1 N1 146.91 2_655 . . yes
N1 Cd1 N1 101.10 . . 2_655 yes
N1 Cd1 N2 91.73 . . 2_655 yes
O1 Cd1 N2 79.94 2_655 . . yes
N1 Cd1 N2 91.73 2_655 . . yes
N2 Cd1 N2 149.33 . . 2_655 yes
O1 Cd1 N1 89.25 2_655 . 2_655 yes
O1 Cd1 N2 121.19 2_655 . 2_655 yes
N1 Cd1 N2 68.51 2_655 . 2_655 yes
Cd1 O1 C13 116.95 . . . yes
Cd1 N1 C1 124.56 . . . yes
Cd1 N1 C12 118.48 . . . yes
C1 N1 C12 116.76 . . . yes
Cd1 N2 C10 125.97 . . . yes
Cd1 N2 C11 116.08 . . . yes
C10 N2 C11 117.74 . . . yes
N1 C1 C2 124.43 . . . yes
C1 C2 C3 119.03 . . . no
C2 C3 C4 119.64 . . . no
C3 C4 C5 122.69 . . . no
C3 C4 C12 118.27 . . . no
C5 C4 C12 119.01 . . . no
C4 C5 C6 120.79 . . . no
C5 C6 C7 122.29 . . . no
C6 C7 C8 124.61 . . . no
C6 C7 C11 119.48 . . . no
C8 C7 C11 115.89 . . . no
C7 C8 C9 120.04 . . . no
C8 C9 C10 119.97 . . . no
N2 C10 C9 122.83 . . . yes
N2 C11 C7 123.48 . . . yes
N2 C11 C12 118.91 . . . yes
C7 C11 C12 117.61 . . . no
N1 C12 C4 121.79 . . . yes
N1 C12 C11 117.42 . . . yes
C4 C12 C11 120.79 . . . no
O1 C13 O2 123.09 . . . yes
O1 C13 C14 116.71 . . . yes
O2 C13 C14 120.01 . . . yes
C13 C14 C15 121.97 . . . no
C13 C14 C17 122.00 . . . no
C15 C14 C17 115.98 . . . no
C14 C15 C16 122.79 . . . no
C15 C16 C19 121.03 . . . no
C14 C17 C18 123.20 . . . no
C17 C18 C19 120.68 . . . no
C16 C19 C18 116.25 . . . no
C16 C19 C19 121.92 . . 3_555 no
C18 C19 C19 121.79 . . 3_555 no

loop_
_geom_bond_atom_site_label_1
_geom_bond_atom_site_label_2
_geom_bond_distance
_geom_bond_site_symmetry_1
_geom_bond_site_symmetry_2
_geom_bond_publ_flag
Cd1 O1 2.2508 . . yes
Cd1 N1 2.4038 . . yes
Cd1 N2 2.4450 . . yes
Cd1 O1 2.2508 . 2_655 yes
Cd1 N1 2.4038 . 2_655 yes
Cd1 N2 2.4450 . 2_655 yes
O1 C13 1.2688 . . yes
O2 C13 1.1945 . . yes
N1 C1 1.3226 . . yes
N1 C12 1.3512 . . yes
N2 C10 1.3256 . . yes
N2 C11 1.3554 . . yes
C1 C2 1.4010 . . no
C2 C3 1.3258 . . no
C3 C4 1.3936 . . no
C4 C5 1.4288 . . no
C4 C12 1.4194 . . no
C5 C6 1.3344 . . no
C6 C7 1.4423 . . no
C7 C8 1.4119 . . no
C7 C11 1.4189 . . no
C8 C9 1.3533 . . no
C9 C10 1.3913 . . no
C11 C12 1.4521 . . no
C13 C14 1.4984 . . no
C14 C15 1.3447 . . no
C14 C17 1.3417 . . no
C15 C16 1.3849 . . no
C16 C19 1.3734 . . no
C17 C18 1.3891 . . no
C18 C19 1.3665 . . no
C19 C19 1.5153 . 3_555 no
C1 H1 0.9800 . . no
C2 H2 0.9800 . . no
C3 H3 0.9800 . . no
C5 H4 0.9800 . . no
C6 H5 0.9800 . . no
C8 H6 0.9800 . . no
C9 H7 0.9800 . . no
C10 H8 0.9800 . . no
C15 H9 0.9800 . . no
C16 H10 0.9800 . . no
C17 H11 0.9600 . . no
C18 H12 0.9600 . . no
